data_1542121
loop_
_publ_author_name
'Habenschuss, A.'
'Spedding, F.H.'

_publ_section_title
;
 Di-mue-chloro-bis(heptaaquapraseodymium(III)) tetrachloride
;
_journal_name_full 'Crystal Structure Communications'
_journal_page_first 535
_journal_page_last 541
_journal_volume 7
_journal_year 1978
_chemical_formula_sum 'Cl6 H28 O14 Pr2'
_chemical_name_systematic '((H2 O)7 Pr Cl2 Pr (H2 O)7) Cl4'
_space_group_IT_number 2
_symmetry_space_group_name_Hall '-P 1'
_symmetry_space_group_name_H-M 'P -1'
_cell_angle_alpha 107.45
_cell_angle_beta 98.32
_cell_angle_gamma 71.44
_cell_formula_units_Z 1
_cell_length_a 8.232
_cell_length_b 9.164
_cell_length_c 7.984
_cell_volume 543.887
_citation_journal_id_ASTM CSCMCS
_cod_data_source_file Habenschuss_CSCMCS_1978_1371.cif
_cod_data_source_block H28Cl6O14Pr2
_cod_original_cell_volume 543.8873
_cod_original_formula_sum 'H28 Cl6 O14 Pr2'
_cod_database_code 1542121

loop_
_symmetry_equiv_pos_as_xyz
x,y,z
-x,-y,-z

loop_
_atom_site_label
_atom_site_type_symbol
_atom_site_fract_x
_atom_site_fract_y
_atom_site_fract_z
_atom_site_occupancy
_atom_site_U_iso_or_equiv
O6 O-2 0.7305 0.3497 -0.012 1 0.0
O5 O-2 0.8473 0.0557 0.1112 1 0.0
Pr1 Pr+3 0.6873 0.3266 0.2836 1 0.0
O4 O-2 0.6022 0.6178 0.2779 1 0.0
O7 O-2 0.4909 0.202 0.0497 1 0.0
O3 O-2 0.9619 0.3908 0.2828 1 0.0
O1 O-2 0.9226 0.1802 0.4677 1 0.0
O2 O-2 0.583 0.1614 0.4175 1 0.0
Cl1 Cl-1 0.6757 0.5119 0.6468 1 0.0
Cl2 Cl-1 0.7197 0.9747 0.7071 1 0.0
Cl3 Cl-1 0.8885 0.7186 0.1555 1 0.0
